data_1530568
loop_
_publ_author_name
'Perez-Mendez, M.'
'Howie, R.A.'
'Glasser, F.P.'

_publ_section_title
;
 Ca3 Si O5 and its fluorine-stabilized aristotype. Synthesis, stability
 and postulated structure of Ca6-0.5x Si2 O10-x Fx
;
_journal_name_full 'Cement and Concrete Research'
_journal_page_first 57
_journal_page_last 63
_journal_volume 14
_journal_year 1984
_chemical_formula_sum 'Ca3 O5 Si'
_chemical_name_systematic 'Ca3 (Si O4) O'
_space_group_IT_number 194
_symmetry_space_group_name_Hall '-P 6c 2c'
_symmetry_space_group_name_H-M 'P 63/m m c'
_cell_angle_alpha 90
_cell_angle_beta 90
_cell_angle_gamma 120
_cell_formula_units_Z 2
_cell_length_a 7.099
_cell_length_b 7.099
_cell_length_c 5.687
_cell_volume 248.204
_citation_journal_id_ASTM CCNRAI
_cod_data_source_file Perez-Mendez_CCNRAI_1984_976.cif
_cod_data_source_block Ca3O5Si1
_cod_original_cell_volume 248.2037
_cod_original_formula_sum 'Ca3 O5 Si1'
_cod_database_code 1530568

loop_
_symmetry_equiv_pos_as_xyz
x,y,z
x-y,x,z+1/2
-y,x-y,z
-x,-y,z+1/2
-x+y,-x,z
y,-x+y,z+1/2
-y,-x,-z+1/2
x-y,-y,-z
x,x-y,-z+1/2
y,x,-z
-x+y,y,-z+1/2
-x,-x+y,-z
-x,-y,-z
-x+y,-x,-z-1/2
y,-x+y,-z
x,y,-z-1/2
x-y,x,-z
-y,x-y,-z-1/2
y,x,z-1/2
-x+y,y,z
-x,-x+y,z-1/2
-y,-x,z
x-y,-y,z-1/2
x,x-y,z

loop_
_atom_site_label
_atom_site_type_symbol
_atom_site_fract_x
_atom_site_fract_y
_atom_site_fract_z
_atom_site_occupancy
_atom_site_U_iso_or_equiv
O3 O-2 0 0 0.5 1 0.0
O1 O-2 0.4184 0.2092 0.844 0.5 0.0
Ca1 Ca+2 0.3137 0.15685 0.25 1 0.0
Si1 Si+4 0.6667 0.3333 0.75 1 0.0
O2 O-2 0.6667 0.3333 0.4667 0.5 0.0
